data_7158984
loop_
_publ_author_name
'Sobhani, Maryam'
'Figueira de Abreu, R\'uben Manuel'
'Villinger, Alexander'
'Ehlers, Peter'
'Langer, Peter'

_publ_section_title
;
 Synthesis of imidazo[1,2-a]benzoazepines by alkyne-carbonyl-metathesis
;
_journal_name_full 'Organic &amp; Biomolecular Chemistry'
_journal_paper_doi 10.1039/D2OB01320G
_journal_year 2022
_chemical_formula_moiety 'C24 H16 F2 N2 O2'
_chemical_formula_sum 'C24 H16 F2 N2 O2'
_chemical_formula_weight 402.39
_space_group_crystal_system triclinic
_space_group_IT_number 2
_space_group_name_Hall '-P 1'
_space_group_name_H-M_alt 'P -1'
_atom_sites_solution_hydrogens geom
_audit_creation_method SHELXL-2014/7
_audit_update_record
;
2022-04-06 deposited with the CCDC.	2022-11-09 downloaded from the CCDC.
;
_cell_angle_alpha 109.827(7)
_cell_angle_beta 97.404(7)
_cell_angle_gamma 104.970(7)
_cell_formula_units_Z 2
_cell_length_a 6.6890(13)
_cell_length_b 11.222(2)
_cell_length_c 13.775(3)
_cell_measurement_reflns_used 9879
_cell_measurement_temperature 123(2)
_cell_measurement_theta_max 34.13
_cell_measurement_theta_min 3.06
_cell_volume 912.6(3)
_computing_cell_refinement 'Bruker Apex V7.51A'
_computing_data_collection 'Bruker Apex V7.51A'
_computing_data_reduction 'Bruker SAINT'
_computing_molecular_graphics 'ORTEP-3v2.01 (Farrugia, 1997)'
_computing_publication_material 'SHELXL-2014/7 (Sheldrick, 2014)'
_computing_structure_refinement 'SHELXL-2014/7 (Sheldrick, 2014)'
_computing_structure_solution 'Bruker SHELXTL'
_diffrn_ambient_temperature 123(2)
_diffrn_measured_fraction_theta_full 0.995
_diffrn_measured_fraction_theta_max 0.994
_diffrn_measurement_device_type 'Bruker Apex Kappa-II-CCD-diffractometer'
_diffrn_measurement_method 'phi and omega scans'
_diffrn_radiation_type MoK\a
_diffrn_radiation_wavelength 0.71073
_diffrn_reflns_av_R_equivalents 0.0913
_diffrn_reflns_av_unetI/netI 0.0543
_diffrn_reflns_Laue_measured_fraction_full 0.995
_diffrn_reflns_Laue_measured_fraction_max 0.994
_diffrn_reflns_number 4376
_diffrn_reflns_point_group_measured_fraction_full 0.995
_diffrn_reflns_point_group_measured_fraction_max 0.994
_diffrn_reflns_theta_full 25.242
_diffrn_reflns_theta_max 27.996
_diffrn_reflns_theta_min 3.237
_diffrn_source 'sealed tube'
_exptl_absorpt_coefficient_mu 0.108
_exptl_absorpt_correction_T_max 0.746926
_exptl_absorpt_correction_T_min 0.452788
_exptl_absorpt_correction_type multi-scan
_exptl_absorpt_process_details '(TWINABS; Sheldrick, 2004)'
_exptl_crystal_colour colourless
_exptl_crystal_density_diffrn 1.464
_exptl_crystal_description needle
_exptl_crystal_F_000 416
_exptl_crystal_size_max 0.990
_exptl_crystal_size_mid 0.170
_exptl_crystal_size_min 0.100
_refine_diff_density_max 0.469
_refine_diff_density_min -0.433
_refine_diff_density_rms 0.104
_refine_ls_extinction_method none
_refine_ls_goodness_of_fit_ref 1.074
_refine_ls_hydrogen_treatment constr
_refine_ls_matrix_type full
_refine_ls_number_parameters 272
_refine_ls_number_reflns 4376
_refine_ls_number_restraints 0
_refine_ls_restrained_S_all 1.074
_refine_ls_R_factor_all 0.0820
_refine_ls_R_factor_gt 0.0667
_refine_ls_shift/su_max 0.000
_refine_ls_shift/su_mean 0.000
_refine_ls_structure_factor_coef Fsqd
_refine_ls_weighting_details 'w=1/[\s^2^(Fo^2^)+(0.1478P)^2^+0.0021P] where P=(Fo^2^+2Fc^2^)/3'
_refine_ls_weighting_scheme calc
_refine_ls_wR_factor_gt 0.1897
_refine_ls_wR_factor_ref 0.2042
_reflns_Friedel_coverage 0.000
_reflns_number_gt 3432
_reflns_number_total 4376
_reflns_threshold_expression 'I > 2\s(I)'
_cod_data_source_file d2ob01320g2.cif
_cod_data_source_block is_rfmyda501
_cod_database_code 7158984
_shelx_shelxl_version_number 2014/7
_shelx_space_group_comment
;
The symmetry employed for this shelxl refinement is uniquely defined
by the following loop, which should always be used as a source of
symmetry information in preference to the above space-group names.
They are only intended as comments.
;
_shelx_estimated_absorpt_t_min 0.901
_shelx_estimated_absorpt_t_max 0.989

loop_
_space_group_symop_operation_xyz
'x, y, z'
'-x, -y, -z'

loop_
_atom_site_label
_atom_site_type_symbol
_atom_site_fract_x
_atom_site_fract_y
_atom_site_fract_z
_atom_site_U_iso_or_equiv
_atom_site_adp_type
_atom_site_occupancy
_atom_site_site_symmetry_order
_atom_site_calc_flag
_atom_site_refinement_flags_posn
_atom_site_refinement_flags_adp
_atom_site_refinement_flags_occupancy
_atom_site_disorder_assembly
_atom_site_disorder_group
F1 F 0.11406(17) 0.69527(11) 0.00068(9) 0.0259(3) Uani 1 1 d . . . . .
F2 F 0.49596(19) 0.78308(12) -0.03226(9) 0.0306(3) Uani 1 1 d . . . . .
O1 O 0.9501(2) 0.34188(15) 0.42148(12) 0.0310(4) Uani 1 1 d . . . . .
O2 O 0.3904(2) 0.08347(14) 0.67831(11) 0.0273(3) Uani 1 1 d . . . . .
N1 N 0.7629(2) 0.58632(14) 0.20106(12) 0.0208(3) Uani 1 1 d . . . . .
N2 N 0.4340(2) 0.50496(14) 0.22402(12) 0.0178(3) Uani 1 1 d . . . . .
C1 C 0.6465(3) 0.51708(17) 0.24762(14) 0.0190(4) Uani 1 1 d . . . . .
C2 C 0.7301(3) 0.46322(18) 0.31957(14) 0.0204(4) Uani 1 1 d . . . . .
H2 H 0.8699 0.5129 0.3630 0.024 Uiso 1 1 calc R U . . .
C3 C 0.6306(3) 0.35031(17) 0.33132(14) 0.0198(4) Uani 1 1 d . . . . .
C4 C 0.4201(3) 0.25232(17) 0.26475(13) 0.0189(4) Uani 1 1 d . . . . .
C5 C 0.3945(3) 0.11508(18) 0.23060(15) 0.0244(4) Uani 1 1 d . . . . .
H5 H 0.5086 0.0872 0.2527 0.029 Uiso 1 1 calc R U . . .
C6 C 0.2040(3) 0.01980(19) 0.16488(15) 0.0284(4) Uani 1 1 d . . . . .
H6 H 0.1895 -0.0726 0.1412 0.034 Uiso 1 1 calc R U . . .
C7 C 0.0354(3) 0.0591(2) 0.13379(15) 0.0290(5) Uani 1 1 d . . . . .
H7 H -0.0953 -0.0063 0.0895 0.035 Uiso 1 1 calc R U . . .
C8 C 0.0575(3) 0.19459(18) 0.16746(14) 0.0232(4) Uani 1 1 d . . . . .
H8 H -0.0589 0.2214 0.1463 0.028 Uiso 1 1 calc R U . . .
C9 C 0.2495(3) 0.29151(16) 0.23211(13) 0.0185(4) Uani 1 1 d . . . . .
C10 C 0.2722(3) 0.43849(17) 0.26736(14) 0.0190(4) Uani 1 1 d . . . . .
H10A H 0.1339 0.4482 0.2427 0.023 Uiso 1 1 calc R U . . .
H10B H 0.3130 0.4813 0.3459 0.023 Uiso 1 1 calc R U . . .
C11 C 0.4115(3) 0.57175(16) 0.15761(14) 0.0174(4) Uani 1 1 d . . . . .
C12 C 0.2350(3) 0.59627(16) 0.11248(14) 0.0190(4) Uani 1 1 d . . . . .
H12 H 0.0977 0.5660 0.1245 0.023 Uiso 1 1 calc R U . . .
C13 C 0.2753(3) 0.66729(17) 0.04960(14) 0.0201(4) Uani 1 1 d . . . . .
C14 C 0.4778(3) 0.71390(17) 0.03191(14) 0.0209(4) Uani 1 1 d . . . . .
C15 C 0.6505(3) 0.69172(17) 0.07699(15) 0.0219(4) Uani 1 1 d . . . . .
H15 H 0.7871 0.7235 0.0647 0.026 Uiso 1 1 calc R U . . .
C16 C 0.6171(3) 0.61950(16) 0.14258(14) 0.0185(4) Uani 1 1 d . . . . .
C17 C 0.7585(3) 0.31819(18) 0.41307(14) 0.0215(4) Uani 1 1 d . . . . .
C18 C 0.6511(3) 0.26172(17) 0.48307(14) 0.0192(4) Uani 1 1 d . . . . .
C19 C 0.7698(3) 0.22038(19) 0.54908(15) 0.0244(4) Uani 1 1 d . . . . .
H19 H 0.9153 0.2316 0.5485 0.029 Uiso 1 1 calc R U . . .
C20 C 0.6821(3) 0.1640(2) 0.61466(15) 0.0261(4) Uani 1 1 d . . . . .
H20 H 0.7666 0.1372 0.6588 0.031 Uiso 1 1 calc R U . . .
C21 C 0.4682(3) 0.14649(18) 0.61593(14) 0.0213(4) Uani 1 1 d . . . . .
C22 C 0.3505(3) 0.19349(18) 0.55548(14) 0.0221(4) Uani 1 1 d . . . . .
H22 H 0.2074 0.1867 0.5593 0.027 Uiso 1 1 calc R U . . .
C23 C 0.4405(3) 0.25026(18) 0.48956(14) 0.0212(4) Uani 1 1 d . . . . .
H23 H 0.3582 0.2816 0.4485 0.025 Uiso 1 1 calc R U . . .
C24 C 0.1668(3) 0.0489(2) 0.67165(17) 0.0312(5) Uani 1 1 d . . . . .
H24A H 0.0888 -0.0001 0.5971 0.047 Uiso 1 1 calc R U . . .
H24B H 0.1297 0.1307 0.7017 0.047 Uiso 1 1 calc R U . . .
H24C H 0.1282 -0.0075 0.7117 0.047 Uiso 1 1 calc R U . . .

loop_
_atom_site_aniso_label
_atom_site_aniso_U_11
_atom_site_aniso_U_22
_atom_site_aniso_U_33
_atom_site_aniso_U_23
_atom_site_aniso_U_13
_atom_site_aniso_U_12
F1 0.0232(6) 0.0267(6) 0.0274(6) 0.0127(5) 0.0020(5) 0.0066(4)
F2 0.0351(7) 0.0336(6) 0.0289(7) 0.0207(5) 0.0112(5) 0.0074(5)
O1 0.0166(7) 0.0456(9) 0.0338(8) 0.0191(7) 0.0059(6) 0.0099(6)
O2 0.0275(7) 0.0333(8) 0.0246(7) 0.0158(6) 0.0062(6) 0.0095(6)
N1 0.0158(7) 0.0192(7) 0.0231(8) 0.0073(6) 0.0041(6) 0.0004(6)
N2 0.0135(7) 0.0163(7) 0.0201(8) 0.0060(6) 0.0036(6) 0.0007(5)
C1 0.0148(8) 0.0176(8) 0.0192(9) 0.0039(7) 0.0032(6) 0.0010(6)
C2 0.0150(8) 0.0237(9) 0.0176(9) 0.0052(7) 0.0013(7) 0.0035(7)
C3 0.0176(8) 0.0219(8) 0.0165(9) 0.0047(7) 0.0030(7) 0.0054(7)
C4 0.0209(9) 0.0198(8) 0.0121(8) 0.0049(7) 0.0032(6) 0.0024(6)
C5 0.0297(10) 0.0232(9) 0.0186(9) 0.0080(7) 0.0054(7) 0.0062(7)
C6 0.0421(12) 0.0171(9) 0.0186(9) 0.0046(7) 0.0054(8) 0.0017(8)
C7 0.0305(11) 0.0258(10) 0.0168(9) 0.0077(8) -0.0020(7) -0.0092(8)
C8 0.0211(9) 0.0263(9) 0.0178(9) 0.0117(7) 0.0012(7) -0.0018(7)
C9 0.0173(8) 0.0198(8) 0.0141(8) 0.0067(7) 0.0028(6) -0.0005(6)
C10 0.0145(8) 0.0203(8) 0.0218(9) 0.0091(7) 0.0066(7) 0.0025(6)
C11 0.0170(8) 0.0130(7) 0.0174(9) 0.0035(6) 0.0039(7) 0.0006(6)
C12 0.0154(8) 0.0162(8) 0.0189(9) 0.0025(7) 0.0036(7) 0.0005(6)
C13 0.0195(9) 0.0166(8) 0.0184(9) 0.0025(7) 0.0014(7) 0.0042(7)
C14 0.0258(9) 0.0178(8) 0.0177(9) 0.0074(7) 0.0086(7) 0.0028(7)
C15 0.0190(9) 0.0187(8) 0.0219(9) 0.0052(7) 0.0067(7) -0.0010(7)
C16 0.0168(8) 0.0154(8) 0.0182(9) 0.0034(7) 0.0047(7) 0.0006(6)
C17 0.0191(9) 0.0224(9) 0.0191(9) 0.0043(7) 0.0023(7) 0.0065(7)
C18 0.0170(9) 0.0207(9) 0.0154(8) 0.0031(7) 0.0008(6) 0.0058(7)
C19 0.0183(9) 0.0309(10) 0.0215(10) 0.0077(8) 0.0006(7) 0.0093(7)
C20 0.0247(10) 0.0335(10) 0.0230(10) 0.0118(8) 0.0024(8) 0.0145(8)
C21 0.0243(9) 0.0213(9) 0.0143(8) 0.0037(7) 0.0017(7) 0.0068(7)
C22 0.0155(8) 0.0277(9) 0.0194(9) 0.0062(7) 0.0007(7) 0.0064(7)
C23 0.0183(9) 0.0250(9) 0.0171(9) 0.0056(7) -0.0005(7) 0.0076(7)
C24 0.0286(11) 0.0328(11) 0.0275(11) 0.0111(9) 0.0075(8) 0.0025(8)

loop_
_atom_type_symbol
_atom_type_description
_atom_type_scat_dispersion_real
_atom_type_scat_dispersion_imag
_atom_type_scat_source
C C 0.0033 0.0016 'International Tables Vol C Tables 4.2.6.8 and 6.1.1.4'
H H 0.0000 0.0000 'International Tables Vol C Tables 4.2.6.8 and 6.1.1.4'
F F 0.0171 0.0103 'International Tables Vol C Tables 4.2.6.8 and 6.1.1.4'
N N 0.0061 0.0033 'International Tables Vol C Tables 4.2.6.8 and 6.1.1.4'
O O 0.0106 0.0060 'International Tables Vol C Tables 4.2.6.8 and 6.1.1.4'

loop_
_geom_angle_atom_site_label_1
_geom_angle_atom_site_label_2
_geom_angle_atom_site_label_3
_geom_angle
_geom_angle_site_symmetry_1
_geom_angle_site_symmetry_3
_geom_angle_publ_flag
C21 O2 C24 117.61(15) . . ?
C1 N1 C16 104.42(14) . . ?
C1 N2 C11 106.68(14) . . ?
C1 N2 C10 124.63(15) . . ?
C11 N2 C10 128.63(14) . . ?
N1 C1 N2 113.11(16) . . ?
N1 C1 C2 124.96(16) . . ?
N2 C1 C2 121.88(16) . . ?
C3 C2 C1 126.78(16) . . ?
C3 C2 H2 116.6 . . ?
C1 C2 H2 116.6 . . ?
C2 C3 C4 125.06(16) . . ?
C2 C3 C17 115.19(15) . . ?
C4 C3 C17 119.50(15) . . ?
C9 C4 C5 118.84(16) . . ?
C9 C4 C3 122.65(15) . . ?
C5 C4 C3 118.48(16) . . ?
C6 C5 C4 120.70(17) . . ?
C6 C5 H5 119.6 . . ?
C4 C5 H5 119.6 . . ?
C7 C6 C5 120.18(18) . . ?
C7 C6 H6 119.9 . . ?
C5 C6 H6 119.9 . . ?
C6 C7 C8 119.91(17) . . ?
C6 C7 H7 120.0 . . ?
C8 C7 H7 120.0 . . ?
C7 C8 C9 120.46(18) . . ?
C7 C8 H8 119.8 . . ?
C9 C8 H8 119.8 . . ?
C8 C9 C4 119.90(16) . . ?
C8 C9 C10 119.97(15) . . ?
C4 C9 C10 120.12(14) . . ?
N2 C10 C9 110.35(14) . . ?
N2 C10 H10A 109.6 . . ?
C9 C10 H10A 109.6 . . ?
N2 C10 H10B 109.6 . . ?
C9 C10 H10B 109.6 . . ?
H10A C10 H10B 108.1 . . ?
N2 C11 C12 131.72(15) . . ?
N2 C11 C16 105.33(15) . . ?
C12 C11 C16 122.93(16) . . ?
C13 C12 C11 114.81(16) . . ?
C13 C12 H12 122.6 . . ?
C11 C12 H12 122.6 . . ?
F1 C13 C12 119.67(16) . . ?
F1 C13 C14 117.02(16) . . ?
C12 C13 C14 123.31(17) . . ?
F2 C14 C15 120.65(16) . . ?
F2 C14 C13 117.38(16) . . ?
C15 C14 C13 121.96(17) . . ?
C14 C15 C16 116.80(16) . . ?
C14 C15 H15 121.6 . . ?
C16 C15 H15 121.6 . . ?
N1 C16 C15 129.42(16) . . ?
N1 C16 C11 110.41(15) . . ?
C15 C16 C11 120.15(16) . . ?
O1 C17 C18 120.82(16) . . ?
O1 C17 C3 119.14(17) . . ?
C18 C17 C3 120.02(15) . . ?
C23 C18 C19 117.69(17) . . ?
C23 C18 C17 124.30(16) . . ?
C19 C18 C17 118.00(16) . . ?
C20 C19 C18 122.02(17) . . ?
C20 C19 H19 119.0 . . ?
C18 C19 H19 119.0 . . ?
C19 C20 C21 119.57(17) . . ?
C19 C20 H20 120.2 . . ?
C21 C20 H20 120.2 . . ?
O2 C21 C22 124.60(16) . . ?
O2 C21 C20 116.01(16) . . ?
C22 C21 C20 119.39(17) . . ?
C23 C22 C21 120.48(16) . . ?
C23 C22 H22 119.8 . . ?
C21 C22 H22 119.8 . . ?
C22 C23 C18 120.68(16) . . ?
C22 C23 H23 119.7 . . ?
C18 C23 H23 119.7 . . ?
O2 C24 H24A 109.5 . . ?
O2 C24 H24B 109.5 . . ?
H24A C24 H24B 109.5 . . ?
O2 C24 H24C 109.5 . . ?
H24A C24 H24C 109.5 . . ?
H24B C24 H24C 109.5 . . ?

loop_
_geom_bond_atom_site_label_1
_geom_bond_atom_site_label_2
_geom_bond_distance
_geom_bond_site_symmetry_2
_geom_bond_publ_flag
F1 C13 1.359(2) . ?
F2 C14 1.358(2) . ?
O1 C17 1.221(2) . ?
O2 C21 1.359(2) . ?
O2 C24 1.428(3) . ?
N1 C1 1.333(2) . ?
N1 C16 1.388(2) . ?
N2 C1 1.377(2) . ?
N2 C11 1.382(2) . ?
N2 C10 1.462(2) . ?
C1 C2 1.449(2) . ?
C2 C3 1.344(2) . ?
C2 H2 0.9500 . ?
C3 C4 1.489(2) . ?
C3 C17 1.522(2) . ?
C4 C9 1.400(2) . ?
C4 C5 1.405(3) . ?
C5 C6 1.389(3) . ?
C5 H5 0.9500 . ?
C6 C7 1.382(3) . ?
C6 H6 0.9500 . ?
C7 C8 1.392(3) . ?
C7 H7 0.9500 . ?
C8 C9 1.397(2) . ?
C8 H8 0.9500 . ?
C9 C10 1.513(2) . ?
C10 H10A 0.9900 . ?
C10 H10B 0.9900 . ?
C11 C12 1.397(2) . ?
C11 C16 1.410(2) . ?
C12 C13 1.369(3) . ?
C12 H12 0.9500 . ?
C13 C14 1.405(3) . ?
C14 C15 1.360(3) . ?
C15 C16 1.407(3) . ?
C15 H15 0.9500 . ?
C17 C18 1.485(3) . ?
C18 C23 1.398(3) . ?
C18 C19 1.401(2) . ?
C19 C20 1.376(3) . ?
C19 H19 0.9500 . ?
C20 C21 1.396(3) . ?
C20 H20 0.9500 . ?
C21 C22 1.391(2) . ?
C22 C23 1.389(3) . ?
C22 H22 0.9500 . ?
C23 H23 0.9500 . ?
C24 H24A 0.9800 . ?
C24 H24B 0.9800 . ?
C24 H24C 0.9800 . ?

loop_
_geom_torsion_atom_site_label_1
_geom_torsion_atom_site_label_2
_geom_torsion_atom_site_label_3
_geom_torsion_atom_site_label_4
_geom_torsion
_geom_torsion_site_symmetry_1
_geom_torsion_site_symmetry_2
_geom_torsion_site_symmetry_3
_geom_torsion_site_symmetry_4
_geom_torsion_publ_flag
C16 N1 C1 N2 -0.9(2) . . . . ?
C16 N1 C1 C2 -178.46(16) . . . . ?
C11 N2 C1 N1 -0.2(2) . . . . ?
C10 N2 C1 N1 -177.63(14) . . . . ?
C11 N2 C1 C2 177.43(15) . . . . ?
C10 N2 C1 C2 0.0(3) . . . . ?
N1 C1 C2 C3 -147.7(2) . . . . ?
N2 C1 C2 C3 34.9(3) . . . . ?
C1 C2 C3 C4 5.7(3) . . . . ?
C1 C2 C3 C17 179.77(16) . . . . ?
C2 C3 C4 C9 -40.6(3) . . . . ?
C17 C3 C4 C9 145.49(17) . . . . ?
C2 C3 C4 C5 137.22(19) . . . . ?
C17 C3 C4 C5 -36.7(2) . . . . ?
C9 C4 C5 C6 0.5(3) . . . . ?
C3 C4 C5 C6 -177.42(16) . . . . ?
C4 C5 C6 C7 -1.2(3) . . . . ?
C5 C6 C7 C8 0.7(3) . . . . ?
C6 C7 C8 C9 0.4(3) . . . . ?
C7 C8 C9 C4 -1.0(3) . . . . ?
C7 C8 C9 C10 179.44(17) . . . . ?
C5 C4 C9 C8 0.6(3) . . . . ?
C3 C4 C9 C8 178.42(16) . . . . ?
C5 C4 C9 C10 -179.90(15) . . . . ?
C3 C4 C9 C10 -2.0(3) . . . . ?
C1 N2 C10 C9 -63.2(2) . . . . ?
C11 N2 C10 C9 120.02(17) . . . . ?
C8 C9 C10 N2 -116.24(17) . . . . ?
C4 C9 C10 N2 64.2(2) . . . . ?
C1 N2 C11 C12 -177.24(18) . . . . ?
C10 N2 C11 C12 0.0(3) . . . . ?
C1 N2 C11 C16 1.24(18) . . . . ?
C10 N2 C11 C16 178.48(16) . . . . ?
N2 C11 C12 C13 -179.94(16) . . . . ?
C16 C11 C12 C13 1.8(2) . . . . ?
C11 C12 C13 F1 179.18(14) . . . . ?
C11 C12 C13 C14 -0.7(3) . . . . ?
F1 C13 C14 F2 0.1(2) . . . . ?
C12 C13 C14 F2 179.97(15) . . . . ?
F1 C13 C14 C15 179.93(16) . . . . ?
C12 C13 C14 C15 -0.2(3) . . . . ?
F2 C14 C15 C16 179.81(14) . . . . ?
C13 C14 C15 C16 0.0(3) . . . . ?
C1 N1 C16 C15 -179.54(17) . . . . ?
C1 N1 C16 C11 1.67(19) . . . . ?
C14 C15 C16 N1 -177.59(17) . . . . ?
C14 C15 C16 C11 1.1(3) . . . . ?
N2 C11 C16 N1 -1.84(18) . . . . ?
C12 C11 C16 N1 176.81(15) . . . . ?
N2 C11 C16 C15 179.24(15) . . . . ?
C12 C11 C16 C15 -2.1(3) . . . . ?
C2 C3 C17 O1 -37.6(2) . . . . ?
C4 C3 C17 O1 136.85(18) . . . . ?
C2 C3 C17 C18 140.99(17) . . . . ?
C4 C3 C17 C18 -44.6(2) . . . . ?
O1 C17 C18 C23 170.11(17) . . . . ?
C3 C17 C18 C23 -8.5(3) . . . . ?
O1 C17 C18 C19 -8.1(3) . . . . ?
C3 C17 C18 C19 173.29(16) . . . . ?
C23 C18 C19 C20 3.2(3) . . . . ?
C17 C18 C19 C20 -178.44(17) . . . . ?
C18 C19 C20 C21 0.2(3) . . . . ?
C24 O2 C21 C22 7.8(3) . . . . ?
C24 O2 C21 C20 -172.42(17) . . . . ?
C19 C20 C21 O2 176.48(16) . . . . ?
C19 C20 C21 C22 -3.8(3) . . . . ?
O2 C21 C22 C23 -176.48(16) . . . . ?
C20 C21 C22 C23 3.8(3) . . . . ?
C21 C22 C23 C18 -0.3(3) . . . . ?
C19 C18 C23 C22 -3.2(3) . . . . ?
C17 C18 C23 C22 178.59(16) . . . . ?
